data_1515838
loop_
_publ_author_name
'Yu, Shouyun'
'Ishida, Hiroshi'
'Juarez-Garcia, M. Elisa'
'Bode, Jeffrey W.'

_publ_section_title
;
 Unified synthesis of enantiopure \b2h, \b3h and \b2,3-amino acids
;
_journal_issue 5
_journal_name_full 'Chemical Science'
_journal_page_first 637
_journal_paper_doi 10.1039/c0sc00317d
_journal_volume 1
_journal_year 2010
_chemical_formula_sum 'C26 H41 N O9'
_chemical_formula_weight 511.60
_space_group_IT_number 4
_symmetry_cell_setting monoclinic
_symmetry_Int_Tables_number 4
_symmetry_space_group_name_Hall 'P 2yb'
_symmetry_space_group_name_H-M 'P 1 21 1'
_atom_sites_solution_hydrogens geom
_atom_sites_solution_primary direct
_audit_creation_method SHELXL-97
_cell_angle_alpha 90.00
_cell_angle_beta 110.269(4)
_cell_angle_gamma 90.00
_cell_formula_units_Z 2
_cell_length_a 10.6909(19)
_cell_length_b 10.6557(16)
_cell_length_c 12.547(2)
_cell_measurement_temperature 160(1)
_cell_volume 1340.8(4)
_computing_data_collection 'CrystalClear (Rigaku, 1999)'
_computing_data_reduction 'CrystalClear (Rigaku, 1999)'
_computing_structure_refinement 'SHELXL-97 (Sheldrick, 1997)'
_computing_structure_solution 'SIR97 (Altomare, 1999)'
_diffrn_ambient_temperature 160(1)
_diffrn_measured_fraction_theta_full 0.994
_diffrn_measured_fraction_theta_max 0.994
_diffrn_measurement_device 'CCD Area Detector'
_diffrn_measurement_device_type 'Rigaku Mercury'
_diffrn_measurement_method 'phi and omega rotations'
_diffrn_radiation_monochromator graphite
_diffrn_radiation_source 'rotating anode'
_diffrn_radiation_type MoK\a
_diffrn_radiation_wavelength 0.71073
_diffrn_reflns_av_R_equivalents 0.0169
_diffrn_reflns_av_sigmaI/netI 0.0314
_diffrn_reflns_limit_h_max 12
_diffrn_reflns_limit_h_min -11
_diffrn_reflns_limit_k_max 10
_diffrn_reflns_limit_k_min -12
_diffrn_reflns_limit_l_max 12
_diffrn_reflns_limit_l_min -14
_diffrn_reflns_number 5927
_diffrn_reflns_theta_full 25.04
_diffrn_reflns_theta_max 25.04
_diffrn_reflns_theta_min 2.58
_exptl_absorpt_coefficient_mu 0.095
_exptl_absorpt_correction_T_max 1.0000
_exptl_absorpt_correction_T_min 0.8482
_exptl_absorpt_correction_type multi-scan
_exptl_crystal_density_diffrn 1.267
_exptl_crystal_density_method 'not measured'
_exptl_crystal_F_000 552
_exptl_crystal_size_max 0.32
_exptl_crystal_size_mid 0.20
_exptl_crystal_size_min 0.10
_refine_diff_density_max 0.528
_refine_diff_density_min -0.370
_refine_diff_density_rms 0.044
_refine_ls_abs_structure_details 'Flack H D (1983), Acta Cryst. A39, 876-881'
_refine_ls_abs_structure_Flack 0.6(12)
_refine_ls_extinction_method none
_refine_ls_goodness_of_fit_ref 1.040
_refine_ls_hydrogen_treatment constr
_refine_ls_matrix_type full
_refine_ls_number_parameters 332
_refine_ls_number_reflns 3849
_refine_ls_number_restraints 1
_refine_ls_restrained_S_all 1.040
_refine_ls_R_factor_all 0.0535
_refine_ls_R_factor_gt 0.0466
_refine_ls_shift/su_max 0.002
_refine_ls_shift/su_mean 0.000
_refine_ls_structure_factor_coef Fsqd
_refine_ls_weighting_details 'calc w=1/[\s^2^(Fo^2^)+(0.0469P)^2^+0.7150P] where P=(Fo^2^+2Fc^2^)/3'
_refine_ls_weighting_scheme calc
_refine_ls_wR_factor_gt 0.1020
_refine_ls_wR_factor_ref 0.1082
_reflns_number_gt 3459
_reflns_number_total 3849
_reflns_threshold_expression >2sigma(I)
_cod_data_source_file c0sc00317d.txt
_cod_data_source_block shelxl
_cod_original_cell_volume 1340.9(4)
_cod_original_sg_symbol_H-M 'P 21 '
_cod_database_code 1515838

loop_
_symmetry_equiv_pos_as_xyz
'x, y, z'
'-x, y+1/2, -z'

loop_
_atom_site_label
_atom_site_type_symbol
_atom_site_fract_x
_atom_site_fract_y
_atom_site_fract_z
_atom_site_U_iso_or_equiv
_atom_site_adp_type
_atom_site_occupancy
_atom_site_symmetry_multiplicity
_atom_site_calc_flag
_atom_site_refinement_flags
O1 O 0.6209(2) 0.3197(2) 0.88076(17) 0.0341(5) Uani 1 1 d .
O2 O 0.5035(2) 0.20943(18) 0.72027(16) 0.0305(5) Uani 1 1 d .
O4 O 0.36097(19) 0.38080(19) 0.66701(16) 0.0309(5) Uani 1 1 d .
O5 O 0.27246(19) 0.6199(2) 0.45192(18) 0.0340(5) Uani 1 1 d .
O3 O 0.6284(2) 0.5073(2) 0.80134(19) 0.0416(6) Uani 1 1 d .
O6 O 0.3159(3) 0.7331(3) 0.6845(3) 0.0841(11) Uani 1 1 d .
O7 O 0.1288(2) 0.8092(2) 0.5545(2) 0.0513(7) Uani 1 1 d .
O8 O -0.1107(3) 0.7896(4) 0.1872(2) 0.0897(13) Uani 1 1 d .
O9 O 0.0815(2) 0.6771(2) 0.22876(18) 0.0512(7) Uani 1 1 d .
N1 N 0.3036(2) 0.4299(2) 0.55120(19) 0.0265(5) Uani 1 1 d .
C1 C 0.5511(3) 0.2010(3) 0.8420(2) 0.0293(7) Uani 1 1 d .
C2 C 0.6500(3) 0.0951(3) 0.8775(3) 0.0394(8) Uani 1 1 d .
H2a H 0.7253 0.1137 0.8538 0.052 Uiso 1 1 calc R
H2b H 0.6084 0.0187 0.8395 0.052 Uiso 1 1 calc R
C3 C 0.6999(4) 0.0741(4) 1.0061(3) 0.0506(9) Uani 1 1 d .
H3a H 0.7551 -0.0006 1.0248 0.067 Uiso 1 1 calc R
H3b H 0.7541 0.1450 1.0440 0.067 Uiso 1 1 calc R
C4 C 0.5824(4) 0.0591(4) 1.0482(3) 0.0492(9) Uani 1 1 d .
H4a H 0.5322 -0.0155 1.0147 0.066 Uiso 1 1 calc R
H4b H 0.6157 0.0487 1.1301 0.066 Uiso 1 1 calc R
C5 C 0.4917(4) 0.1723(4) 1.0170(3) 0.0451(8) Uani 1 1 d .
H5a H 0.5406 0.2464 1.0535 0.060 Uiso 1 1 calc R
H5b H 0.4177 0.1606 1.0440 0.060 Uiso 1 1 calc R
C6 C 0.4383(3) 0.1913(3) 0.8882(2) 0.0354(7) Uani 1 1 d .
H6a H 0.3811 0.1213 0.8523 0.047 Uiso 1 1 calc R
H6b H 0.3851 0.2673 0.8700 0.047 Uiso 1 1 calc R
C7 C 0.5871(3) 0.4011(3) 0.7935(3) 0.0321(7) Uani 1 1 d .
C8 C 0.4944(3) 0.3360(3) 0.6880(2) 0.0269(6) Uani 1 1 d .
C9 C 0.5236(3) 0.3581(3) 0.5801(2) 0.0317(7) Uani 1 1 d .
H9a H 0.5720 0.2880 0.5637 0.042 Uiso 1 1 calc R
H9b H 0.5750 0.4343 0.5851 0.042 Uiso 1 1 calc R
C10 C 0.3843(3) 0.3703(3) 0.4898(3) 0.0298(7) Uani 1 1 d .
H10 H 0.3881 0.4258 0.4287 0.040 Uiso 1 1 calc R
C11 C 0.3249(3) 0.2445(3) 0.4400(3) 0.0337(7) Uani 1 1 d .
H11a H 0.3838 0.2056 0.4057 0.045 Uiso 1 1 calc R
H11b H 0.3227 0.1907 0.5016 0.045 Uiso 1 1 calc R
C12 C 0.1855(3) 0.2501(3) 0.3515(3) 0.0352(7) Uani 1 1 d .
H12 H 0.1262 0.2886 0.3868 0.047 Uiso 1 1 calc R
C13 C 0.1350(4) 0.1171(4) 0.3145(3) 0.0528(10) Uani 1 1 d .
H13a H 0.0454 0.1209 0.2612 0.079 Uiso 1 1 calc R
H13b H 0.1363 0.0692 0.3797 0.079 Uiso 1 1 calc R
H13c H 0.1915 0.0776 0.2793 0.079 Uiso 1 1 calc R
C14 C 0.1809(4) 0.3295(4) 0.2494(3) 0.0544(10) Uani 1 1 d .
H14a H 0.1977 0.4157 0.2722 0.082 Uiso 1 1 calc R
H14b H 0.0945 0.3223 0.1916 0.082 Uiso 1 1 calc R
H14c H 0.2477 0.3007 0.2201 0.082 Uiso 1 1 calc R
C15 C 0.3243(3) 0.5668(3) 0.5619(3) 0.0314(7) Uani 1 1 d .
H15 H 0.4193 0.5865 0.5975 0.042 Uiso 1 1 calc R
C16 C 0.1305(3) 0.6378(3) 0.4262(3) 0.0305(7) Uani 1 1 d .
H16 H 0.0838 0.5581 0.4012 0.041 Uiso 1 1 calc R
C17 C 0.1184(3) 0.6764(3) 0.5390(2) 0.0323(7) Uani 1 1 d .
H17 H 0.0374 0.6430 0.5482 0.043 Uiso 1 1 calc R
C18 C 0.2451(3) 0.6241(3) 0.6284(3) 0.0385(8) Uani 1 1 d .
H18 H 0.2265 0.5647 0.6807 0.051 Uiso 1 1 calc R
C19 C 0.2322(3) 0.8378(3) 0.6599(3) 0.0396(8) Uani 1 1 d .
C20 C 0.1755(4) 0.8627(4) 0.7506(3) 0.0534(10) Uani 1 1 d .
H20a H 0.1277 0.7901 0.7607 0.080 Uiso 1 1 calc R
H20b H 0.1158 0.9330 0.7293 0.080 Uiso 1 1 calc R
H20c H 0.2464 0.8812 0.8205 0.080 Uiso 1 1 calc R
C21 C 0.3095(6) 0.9485(5) 0.6410(4) 0.0934(18) Uani 1 1 d .
H21a H 0.3836 0.9653 0.7092 0.140 Uiso 1 1 calc R
H21b H 0.2525 1.0208 0.6215 0.140 Uiso 1 1 calc R
H21c H 0.3419 0.9301 0.5802 0.140 Uiso 1 1 calc R
C22 C 0.0811(3) 0.7334(3) 0.3325(3) 0.0346(7) Uani 1 1 d .
H22 H 0.1388 0.8076 0.3504 0.046 Uiso 1 1 calc R
C23 C -0.0632(3) 0.7717(4) 0.3033(3) 0.0433(9) Uani 1 1 d .
H23a H -0.1132 0.7063 0.3246 0.058 Uiso 1 1 calc R
H23b H -0.0699 0.8485 0.3425 0.058 Uiso 1 1 calc R
C24 C -0.0221(3) 0.7345(4) 0.1383(3) 0.0432(9) Uani 1 1 d .
C25 C -0.0895(5) 0.6346(4) 0.0531(4) 0.0809(15) Uani 1 1 d .
H25a H -0.0261 0.5979 0.0238 0.121 Uiso 1 1 calc R
H25b H -0.1612 0.6713 -0.0081 0.121 Uiso 1 1 calc R
H25c H -0.1243 0.5709 0.0893 0.121 Uiso 1 1 calc R
C26 C 0.0325(4) 0.8390(4) 0.0865(3) 0.0501(9) Uani 1 1 d .
H26a H 0.0805 0.8971 0.1447 0.075 Uiso 1 1 calc R
H26b H -0.0396 0.8818 0.0304 0.075 Uiso 1 1 calc R
H26c H 0.0916 0.8047 0.0512 0.075 Uiso 1 1 calc R

loop_
_atom_site_aniso_label
_atom_site_aniso_U_11
_atom_site_aniso_U_22
_atom_site_aniso_U_33
_atom_site_aniso_U_23
_atom_site_aniso_U_13
_atom_site_aniso_U_12
O1 0.0338(11) 0.0327(12) 0.0326(11) 0.0005(10) 0.0076(9) -0.0056(10)
O2 0.0380(12) 0.0242(11) 0.0276(10) 0.0029(9) 0.0091(9) 0.0016(9)
O4 0.0315(11) 0.0336(12) 0.0308(11) 0.0071(9) 0.0151(9) 0.0062(10)
O5 0.0271(10) 0.0327(11) 0.0416(12) 0.0109(10) 0.0113(9) 0.0022(9)
O3 0.0488(13) 0.0345(14) 0.0451(14) -0.0065(11) 0.0208(11) -0.0095(11)
O6 0.0648(18) 0.0543(17) 0.089(2) -0.0432(17) -0.0296(16) 0.0278(15)
O7 0.0600(15) 0.0343(14) 0.0454(14) -0.0096(11) 0.0002(12) 0.0147(12)
O8 0.0458(15) 0.185(4) 0.0400(15) 0.0270(19) 0.0168(12) 0.050(2)
O9 0.0574(15) 0.0654(17) 0.0313(12) 0.0121(12) 0.0161(11) 0.0302(13)
N1 0.0326(13) 0.0233(12) 0.0261(12) 0.0040(11) 0.0133(10) 0.0014(11)
C1 0.0309(15) 0.0274(16) 0.0268(15) -0.0004(13) 0.0064(12) -0.0031(14)
C2 0.0354(17) 0.0380(19) 0.0416(19) 0.0048(15) 0.0092(15) 0.0109(15)
C3 0.048(2) 0.049(2) 0.047(2) 0.0122(18) 0.0066(17) 0.0099(18)
C4 0.058(2) 0.051(2) 0.0353(19) 0.0126(17) 0.0115(17) -0.0022(19)
C5 0.050(2) 0.052(2) 0.0359(18) 0.0017(16) 0.0187(16) -0.0050(18)
C6 0.0318(16) 0.0382(18) 0.0369(17) 0.0038(15) 0.0130(13) -0.0013(15)
C7 0.0327(16) 0.0309(19) 0.0372(17) 0.0003(14) 0.0176(14) -0.0019(15)
C8 0.0262(14) 0.0219(15) 0.0330(16) 0.0021(13) 0.0108(12) 0.0037(13)
C9 0.0320(15) 0.0349(18) 0.0318(16) 0.0029(14) 0.0156(13) 0.0026(14)
C10 0.0320(16) 0.0287(16) 0.0325(16) 0.0017(13) 0.0160(13) 0.0011(14)
C11 0.0411(18) 0.0263(16) 0.0362(17) -0.0005(14) 0.0166(14) 0.0028(14)
C12 0.0359(17) 0.0371(18) 0.0351(17) -0.0080(14) 0.0157(14) -0.0005(15)
C13 0.045(2) 0.054(2) 0.062(2) -0.025(2) 0.0223(18) -0.0041(19)
C14 0.056(2) 0.071(3) 0.0334(18) -0.0015(19) 0.0115(16) -0.004(2)
C15 0.0283(15) 0.0227(15) 0.0382(18) 0.0028(14) 0.0050(13) -0.0015(13)
C16 0.0249(14) 0.0309(17) 0.0359(16) -0.0008(14) 0.0106(13) -0.0009(14)
C17 0.0319(16) 0.0305(17) 0.0323(17) -0.0060(14) 0.0084(13) -0.0027(14)
C18 0.0468(18) 0.0289(17) 0.0310(17) -0.0052(14) 0.0024(15) 0.0050(16)
C19 0.0439(19) 0.0296(18) 0.0436(19) -0.0110(16) 0.0130(16) 0.0049(15)
C20 0.050(2) 0.066(3) 0.043(2) 0.0050(19) 0.0146(17) 0.013(2)
C21 0.125(5) 0.090(4) 0.093(4) -0.033(3) 0.074(3) -0.054(4)
C22 0.0326(16) 0.0324(17) 0.0345(17) 0.0050(15) 0.0063(13) 0.0053(15)
C23 0.0380(18) 0.054(2) 0.0369(19) 0.0017(16) 0.0113(15) 0.0107(17)
C24 0.0406(18) 0.058(2) 0.0316(17) 0.0103(17) 0.0128(14) 0.0123(17)
C25 0.100(4) 0.065(3) 0.063(3) 0.000(2) 0.009(3) -0.039(3)
C26 0.051(2) 0.046(2) 0.044(2) 0.0059(18) 0.0045(17) -0.0003(18)

loop_
_atom_type_symbol
_atom_type_description
_atom_type_scat_dispersion_real
_atom_type_scat_dispersion_imag
_atom_type_scat_source
C C 0.0033 0.0016 'International Tables Vol C Tables 4.2.6.8 and 6.1.1.4'
H H 0.0000 0.0000 'International Tables Vol C Tables 4.2.6.8 and 6.1.1.4'
N N 0.0061 0.0033 'International Tables Vol C Tables 4.2.6.8 and 6.1.1.4'
O O 0.0106 0.0060 'International Tables Vol C Tables 4.2.6.8 and 6.1.1.4'

loop_
_geom_angle_atom_site_label_1
_geom_angle_atom_site_label_2
_geom_angle_atom_site_label_3
_geom_angle
C7 O1 C1 109.0(2)
C8 O2 C1 109.3(2)
C8 O4 N1 110.37(19)
C15 O5 C16 107.2(2)
C19 O6 C18 110.5(3)
C17 O7 C19 109.6(2)
C23 O8 C24 110.0(3)
C24 O9 C22 107.4(2)
O4 N1 C15 105.4(2)
O4 N1 C10 104.1(2)
C15 N1 C10 112.1(2)
O2 C1 O1 104.6(2)
O2 C1 C2 108.4(2)
O1 C1 C2 109.0(2)
O2 C1 C6 112.1(2)
O1 C1 C6 108.3(2)
C2 C1 C6 114.1(3)
C1 C2 C3 112.0(3)
C4 C3 C2 110.6(3)
C5 C4 C3 110.9(3)
C4 C5 C6 110.5(3)
C1 C6 C5 111.0(3)
O3 C7 O1 123.4(3)
O3 C7 C8 127.6(3)
O1 C7 C8 109.0(2)
O2 C8 O4 109.7(2)
O2 C8 C9 113.2(2)
O4 C8 C9 106.5(2)
O2 C8 C7 103.2(2)
O4 C8 C7 108.4(2)
C9 C8 C7 115.7(2)
C8 C9 C10 103.1(2)
N1 C10 C11 110.8(2)
N1 C10 C9 104.1(2)
C11 C10 C9 112.9(3)
C12 C11 C10 115.4(3)
C11 C12 C14 111.9(3)
C11 C12 C13 109.8(3)
C14 C12 C13 110.8(3)
O5 C15 N1 108.1(2)
O5 C15 C18 105.8(2)
N1 C15 C18 110.9(3)
O5 C16 C22 108.6(2)
O5 C16 C17 104.4(2)
C22 C16 C17 115.1(3)
O7 C17 C16 111.5(3)
O7 C17 C18 104.7(2)
C16 C17 C18 104.1(2)
O6 C18 C15 107.3(3)
O6 C18 C17 104.3(3)
C15 C18 C17 105.4(2)
O6 C19 O7 105.3(2)
O6 C19 C20 111.9(3)
O7 C19 C20 110.9(3)
O6 C19 C21 108.4(3)
O7 C19 C21 108.1(3)
C20 C19 C21 111.8(3)
O9 C22 C16 108.4(2)
O9 C22 C23 102.5(2)
C16 C22 C23 115.0(3)
O8 C23 C22 105.3(3)
O9 C24 O8 106.5(2)
O9 C24 C25 108.2(3)
O8 C24 C25 111.9(3)
O9 C24 C26 110.5(3)
O8 C24 C26 107.3(3)
C25 C24 C26 112.2(3)

loop_
_geom_bond_atom_site_label_1
_geom_bond_atom_site_label_2
_geom_bond_distance
O1 C7 1.345(4)
O1 C1 1.464(4)
O2 C8 1.402(4)
O2 C1 1.436(3)
O4 C8 1.439(3)
O4 N1 1.464(3)
O5 C15 1.415(3)
O5 C16 1.451(3)
O3 C7 1.206(4)
O6 C19 1.397(4)
O6 C18 1.431(4)
O7 C17 1.427(4)
O7 C19 1.432(4)
O8 C23 1.380(4)
O8 C24 1.421(4)
O9 C24 1.421(4)
O9 C22 1.434(4)
N1 C15 1.474(4)
N1 C10 1.484(4)
C1 C2 1.504(4)
C1 C6 1.512(4)
C2 C3 1.531(5)
C3 C4 1.530(5)
C4 C5 1.512(5)
C5 C6 1.530(4)
C7 C8 1.518(4)
C8 C9 1.511(4)
C9 C10 1.533(4)
C10 C11 1.521(4)
C11 C12 1.521(4)
C12 C14 1.522(5)
C12 C13 1.530(5)
C15 C18 1.509(4)
C16 C22 1.506(4)
C16 C17 1.522(4)
C17 C18 1.534(4)
C19 C20 1.488(5)
C19 C21 1.506(5)
C22 C23 1.513(4)
C24 C25 1.503(5)
C24 C26 1.506(5)
